data_7026818
loop_
_publ_author_name
'Brauchli, Sven Y.'
'Constable, Edwin C.'
'Harris, Kate'
'H\"aussinger, Daniel'
'Housecroft, Catherine E.'
'R\"osel, Pirmin J'
'Zampese, Jennifer A.'

_publ_section_title
;
 Towards catenanes using \p-stacking interactions and their influence on
 the spin-state of a bis(2,2':6',2&quot;terpyridine)iron(II) domain.
;
_journal_issue 44
_journal_name_full 'Dalton transactions (Cambridge, England : 2003)'
_journal_page_first 10739
_journal_page_last 10748
_journal_paper_doi 10.1039/c0dt00743a
_journal_volume 39
_journal_year 2010
_chemical_formula_moiety 'C70 H54 Fe N6 O4, C3 H6 O, 2(F6 P)'
_chemical_formula_sum 'C73 H60 F12 Fe N6 O5 P2'
_chemical_formula_weight 1447.06
_space_group_IT_number 2
_symmetry_cell_setting triclinic
_symmetry_space_group_name_Hall '-P 1'
_symmetry_space_group_name_H-M 'P -1'
_atom_sites_solution_hydrogens geom
_atom_sites_solution_primary direct
_atom_sites_solution_secondary difmap
_audit_creation_method SHELXL-97
_cell_angle_alpha 111.134(4)
_cell_angle_beta 101.562(5)
_cell_angle_gamma 96.870(5)
_cell_formula_units_Z 2
_cell_length_a 14.7926(9)
_cell_length_b 15.6055(10)
_cell_length_c 15.6741(9)
_cell_measurement_temperature 173(2)
_cell_volume 3232.7(4)
_computing_cell_refinement 'Stoe IPDS'
_computing_data_collection 'Stoe IPDS'
_computing_data_reduction 'Stoe IPDS'
_computing_molecular_graphics 'Bruker SHELXTL'
_computing_publication_material 'Bruker SHELXTL'
_computing_structure_refinement 'SHELXL-97 (Sheldrick, 1997)'
_computing_structure_solution 'SHELXS-97 (Sheldrick, 1990)'
_diffrn_ambient_temperature 173(2)
_diffrn_measured_fraction_theta_full 0.994
_diffrn_measured_fraction_theta_max 0.994
_diffrn_measurement_device_type 'Stoe IPDS'
_diffrn_measurement_method '\w scans'
_diffrn_radiation_monochromator graphite
_diffrn_radiation_source 'fine-focus sealed tube'
_diffrn_radiation_type MoK\a
_diffrn_radiation_wavelength 0.71073
_diffrn_reflns_av_R_equivalents 0.0424
_diffrn_reflns_av_sigmaI/netI 0.0284
_diffrn_reflns_limit_h_max 17
_diffrn_reflns_limit_h_min -19
_diffrn_reflns_limit_k_max 20
_diffrn_reflns_limit_k_min -20
_diffrn_reflns_limit_l_max 20
_diffrn_reflns_limit_l_min -20
_diffrn_reflns_number 51373
_diffrn_reflns_theta_full 28.00
_diffrn_reflns_theta_max 28.00
_diffrn_reflns_theta_min 2.65
_exptl_absorpt_coefficient_mu 0.376
_exptl_absorpt_correction_T_max 0.9851
_exptl_absorpt_correction_T_min 0.8795
_exptl_absorpt_correction_type multi-scan
_exptl_absorpt_process_details '(Blessing 1951)'
_exptl_crystal_colour orange
_exptl_crystal_density_diffrn 1.487
_exptl_crystal_density_method 'not measured'
_exptl_crystal_description plate
_exptl_crystal_F_000 1488
_exptl_crystal_size_max 0.35
_exptl_crystal_size_mid 0.25
_exptl_crystal_size_min 0.04
_refine_diff_density_max 0.602
_refine_diff_density_min -0.706
_refine_diff_density_rms 0.052
_refine_ls_extinction_method none
_refine_ls_goodness_of_fit_ref 1.067
_refine_ls_hydrogen_treatment constr
_refine_ls_matrix_type full
_refine_ls_number_parameters 916
_refine_ls_number_reflns 15538
_refine_ls_number_restraints 0
_refine_ls_restrained_S_all 1.067
_refine_ls_R_factor_all 0.0512
_refine_ls_R_factor_gt 0.0451
_refine_ls_shift/su_max 0.001
_refine_ls_shift/su_mean 0.000
_refine_ls_structure_factor_coef Fsqd
_refine_ls_weighting_details 'calc w=1/[\s^2^(Fo^2^)+(0.0522P)^2^+2.1552P] where P=(Fo^2^+2Fc^2^)/3'
_refine_ls_weighting_scheme calc
_refine_ls_wR_factor_gt 0.1121
_refine_ls_wR_factor_ref 0.1158
_reflns_number_gt 13999
_reflns_number_total 15538
_reflns_threshold_expression >2sigma(I)
_cod_data_source_file c0dt00743a.txt
_cod_data_source_block sb44
_cod_depositor_comments
;
The following automatic conversions were performed:

'_symmetry_cell_setting' value 'Triclinic' changed to 'triclinic'
according to /home/saulius/struct/CIF-dictionaries/cif_core.dic
dictionary named 'cif_core.dic' version 2.4.2 from 2011-04-26.

Automatic conversion script
Id: cif_fix_values 1891 2012-01-12 08:04:46Z andrius 
;
_cod_original_cell_volume 3232.7(3)
_cod_original_sg_symbol_Hall -P1
_cod_original_sg_symbol_H-M P-1
_cod_database_code 7026818

loop_
_symmetry_equiv_pos_as_xyz
'x, y, z'
'-x, -y, -z'

loop_
_atom_site_label
_atom_site_type_symbol
_atom_site_fract_x
_atom_site_fract_y
_atom_site_fract_z
_atom_site_U_iso_or_equiv
_atom_site_adp_type
_atom_site_occupancy
_atom_site_symmetry_multiplicity
_atom_site_calc_flag
_atom_site_refinement_flags
_atom_site_disorder_assembly
_atom_site_disorder_group
Fe1 Fe 0.745471(16) 0.805048(15) 0.619135(15) 0.01821(6) Uani 1 1 d . . .
N1 N 0.67807(9) 0.92435(9) 0.62584(10) 0.0201(3) Uani 1 1 d . . .
N2 N 0.78135(9) 0.89093(9) 0.76281(9) 0.0199(2) Uani 1 1 d . . .
N3 N 0.85795(10) 0.74118(10) 0.69864(10) 0.0216(3) Uani 1 1 d . . .
O1 O 0.47307(11) 0.61265(10) 0.21833(9) 0.0354(3) Uani 1 1 d . . .
O2 O 0.95805(11) 0.54763(11) 0.30154(10) 0.0395(3) Uani 1 1 d . . .
C1 C 0.47402(18) 0.60967(18) 0.12671(14) 0.0463(5) Uani 1 1 d . . .
H1A H 0.4427 0.6580 0.1153 0.070 Uiso 1 1 calc R . .
H1B H 0.4405 0.5476 0.0786 0.070 Uiso 1 1 calc R . .
H1C H 0.5394 0.6214 0.1230 0.070 Uiso 1 1 calc R . .
C2 C 0.51290(12) 0.69497(13) 0.29410(12) 0.0260(3) Uani 1 1 d . . .
C3 C 0.56251(13) 0.77446(13) 0.29042(12) 0.0283(3) Uani 1 1 d . . .
H3A H 0.5706 0.7741 0.2317 0.034 Uiso 1 1 calc R . .
C4 C 0.60015(12) 0.85437(13) 0.37313(13) 0.0268(3) Uani 1 1 d . . .
H4A H 0.6319 0.9094 0.3700 0.032 Uiso 1 1 calc R . .
C5 C 0.59238(11) 0.85568(11) 0.46072(12) 0.0222(3) Uani 1 1 d . . .
C6 C 0.54223(12) 0.77482(12) 0.46237(12) 0.0256(3) Uani 1 1 d . . .
H6A H 0.5359 0.7742 0.5213 0.031 Uiso 1 1 calc R . .
C7 C 0.50198(13) 0.69639(13) 0.38081(12) 0.0284(3) Uani 1 1 d . . .
H7A H 0.4665 0.6429 0.3834 0.034 Uiso 1 1 calc R . .
C8 C 0.63156(11) 0.93860(11) 0.55035(12) 0.0222(3) Uani 1 1 d . . .
C9 C 0.61665(13) 1.02765(12) 0.55880(14) 0.0290(4) Uani 1 1 d . . .
H9A H 0.5879 1.0376 0.5043 0.035 Uiso 1 1 calc R . .
C10 C 0.64392(14) 1.10091(12) 0.64661(15) 0.0321(4) Uani 1 1 d . . .
H10A H 0.6333 1.1616 0.6534 0.039 Uiso 1 1 calc R . .
C11 C 0.68706(13) 1.08502(12) 0.72493(14) 0.0287(3) Uani 1 1 d . . .
H11A H 0.7042 1.1339 0.7865 0.034 Uiso 1 1 calc R . .
C12 C 0.70477(11) 0.99640(11) 0.71177(12) 0.0220(3) Uani 1 1 d . . .
C13 C 0.75609(11) 0.97467(11) 0.79004(12) 0.0220(3) Uani 1 1 d . . .
C14 C 0.77617(12) 1.03373(12) 0.88514(12) 0.0272(3) Uani 1 1 d . . .
H14A H 0.7589 1.0932 0.9032 0.033 Uiso 1 1 calc R . .
C15 C 0.82180(12) 1.00542(14) 0.95390(12) 0.0300(4) Uani 1 1 d . . .
C16 C 0.83729(14) 1.06536(16) 1.05577(13) 0.0379(5) Uani 1 1 d . . .
C17 C 0.86964(17) 1.16222(19) 1.08924(17) 0.0535(7) Uani 1 1 d . . .
H17A H 0.8851 1.1896 1.0474 0.064 Uiso 1 1 calc R . .
C18 C 0.87936(19) 1.2189(2) 1.18360(19) 0.0667(9) Uani 1 1 d . . .
H18A H 0.9018 1.2849 1.2061 0.080 Uiso 1 1 calc R . .
C19 C 0.85679(18) 1.1803(2) 1.24409(16) 0.0658(9) Uani 1 1 d . . .
H19A H 0.8630 1.2195 1.3084 0.079 Uiso 1 1 calc R . .
C20 C 0.8250(2) 1.0844(3) 1.21213(16) 0.0630(8) Uani 1 1 d . . .
H20A H 0.8095 1.0579 1.2545 0.076 Uiso 1 1 calc R . .
C21 C 0.82664(11) 0.86320(12) 0.82814(11) 0.0231(3) Uani 1 1 d . . .
C22 C 0.81546(17) 1.0261(2) 1.11745(15) 0.0473(6) Uani 1 1 d . . .
H22A H 0.7942 0.9601 1.0957 0.057 Uiso 1 1 calc R . .
C23 C 0.84768(13) 0.91869(14) 0.92450(12) 0.0297(4) Uani 1 1 d . . .
H23A H 0.8794 0.8976 0.9698 0.036 Uiso 1 1 calc R . .
C24 C 0.85168(11) 0.77016(12) 0.78931(12) 0.0233(3) Uani 1 1 d . . .
C25 C 0.86476(14) 0.71659(14) 0.84298(13) 0.0312(4) Uani 1 1 d . . .
H25A H 0.8595 0.7391 0.9064 0.037 Uiso 1 1 calc R . .
C26 C 0.88563(15) 0.62942(15) 0.80149(15) 0.0361(4) Uani 1 1 d . . .
H26A H 0.8919 0.5896 0.8351 0.043 Uiso 1 1 calc R . .
C27 C 0.89724(14) 0.60076(14) 0.71128(14) 0.0321(4) Uani 1 1 d . . .
H27A H 0.9137 0.5419 0.6830 0.038 Uiso 1 1 calc R . .
C28 C 0.88461(12) 0.65881(12) 0.66117(12) 0.0234(3) Uani 1 1 d . . .
C29 C 0.90404(12) 0.63134(12) 0.56693(12) 0.0235(3) Uani 1 1 d . . .
C30 C 0.95160(12) 0.69749(12) 0.54225(12) 0.0256(3) Uani 1 1 d . . .
H30A H 0.9701 0.7612 0.5860 0.031 Uiso 1 1 calc R . .
C31 C 0.97281(12) 0.67259(13) 0.45504(13) 0.0278(3) Uani 1 1 d . . .
H31A H 1.0062 0.7186 0.4398 0.033 Uiso 1 1 calc R . .
C32 C 0.94460(13) 0.57977(13) 0.39065(13) 0.0290(4) Uani 1 1 d . . .
C33 C 0.89937(13) 0.51207(13) 0.41513(13) 0.0297(4) Uani 1 1 d . . .
H33A H 0.8819 0.4482 0.3716 0.036 Uiso 1 1 calc R . .
C34 C 0.87988(12) 0.53748(12) 0.50249(13) 0.0272(3) Uani 1 1 d . . .
H34A H 0.8498 0.4907 0.5190 0.033 Uiso 1 1 calc R . .
C35 C 0.99752(19) 0.61611(19) 0.27092(17) 0.0477(5) Uani 1 1 d . . .
H35A H 0.9561 0.6607 0.2716 0.072 Uiso 1 1 calc R . .
H35B H 1.0036 0.5846 0.2064 0.072 Uiso 1 1 calc R . .
H35C H 1.0599 0.6499 0.3138 0.072 Uiso 1 1 calc R . .
N4 N 0.63192(9) 0.69988(9) 0.64455(9) 0.0189(2) Uani 1 1 d . . .
N5 N 0.70959(9) 0.68033(9) 0.50028(9) 0.0180(2) Uani 1 1 d . . .
N6 N 0.81444(9) 0.83734(9) 0.51713(9) 0.0191(2) Uani 1 1 d . . .
O3 O 0.50971(12) 1.05750(10) 0.91297(10) 0.0381(3) Uani 1 1 d . . .
O4 O 0.99348(10) 1.18580(10) 0.90679(10) 0.0357(3) Uani 1 1 d . . .
C36 C 0.4533(2) 1.09924(19) 0.8626(2) 0.0642(8) Uani 1 1 d . . .
H36A H 0.4856 1.1138 0.8191 0.096 Uiso 1 1 calc R . .
H36B H 0.4423 1.1573 0.9073 0.096 Uiso 1 1 calc R . .
H36C H 0.3927 1.0557 0.8263 0.096 Uiso 1 1 calc R . .
C37 C 0.52906(13) 0.97352(12) 0.86233(12) 0.0259(3) Uani 1 1 d . . .
C38 C 0.58218(13) 0.93417(12) 0.91631(12) 0.0261(3) Uani 1 1 d . . .
H38A H 0.6013 0.9653 0.9834 0.031 Uiso 1 1 calc R . .
C39 C 0.60703(12) 0.85002(12) 0.87243(11) 0.0232(3) Uani 1 1 d . . .
H39A H 0.6420 0.8226 0.9096 0.028 Uiso 1 1 calc R . .
C40 C 0.58109(11) 0.80490(11) 0.77379(11) 0.0211(3) Uani 1 1 d . . .
C41 C 0.52584(12) 0.84378(12) 0.72114(11) 0.0245(3) Uani 1 1 d . . .
H41A H 0.5059 0.8122 0.6541 0.029 Uiso 1 1 calc R . .
C42 C 0.49923(13) 0.92776(13) 0.76448(12) 0.0267(3) Uani 1 1 d . . .
H42A H 0.4612 0.9535 0.7277 0.032 Uiso 1 1 calc R . .
C43 C 0.60541(11) 0.71407(11) 0.72523(11) 0.0205(3) Uani 1 1 d . . .
C44 C 0.59709(13) 0.64379(12) 0.76050(12) 0.0254(3) Uani 1 1 d . . .
H44A H 0.5809 0.6560 0.8188 0.031 Uiso 1 1 calc R . .
C45 C 0.61263(14) 0.55678(12) 0.70995(13) 0.0294(4) Uani 1 1 d . . .
H45A H 0.6100 0.5092 0.7344 0.035 Uiso 1 1 calc R . .
C46 C 0.63220(13) 0.53932(12) 0.62288(12) 0.0263(3) Uani 1 1 d . . .
H46A H 0.6394 0.4788 0.5849 0.032 Uiso 1 1 calc R . .
C47 C 0.64092(11) 0.61250(11) 0.59278(11) 0.0201(3) Uani 1 1 d . . .
C48 C 0.66442(11) 0.60125(10) 0.50203(11) 0.0188(3) Uani 1 1 d . . .
C49 C 0.64124(11) 0.51659(11) 0.42395(11) 0.0211(3) Uani 1 1 d . . .
H49A H 0.6094 0.4614 0.4267 0.025 Uiso 1 1 calc R . .
C50 C 0.66516(11) 0.51318(11) 0.34103(11) 0.0203(3) Uani 1 1 d . . .
C51 C 0.64655(12) 0.42367(11) 0.25818(11) 0.0221(3) Uani 1 1 d . . .
C52 C 0.65736(13) 0.34157(12) 0.27124(12) 0.0262(3) Uani 1 1 d . . .
H52A H 0.6748 0.3432 0.3336 0.031 Uiso 1 1 calc R . .
C53 C 0.64294(14) 0.25766(13) 0.19404(14) 0.0323(4) Uani 1 1 d . . .
H53A H 0.6517 0.2021 0.2036 0.039 Uiso 1 1 calc R . .
C54 C 0.61604(17) 0.25428(14) 0.10355(15) 0.0423(5) Uani 1 1 d . . .
H54A H 0.6061 0.1966 0.0505 0.051 Uiso 1 1 calc R . .
C55 C 0.6036(2) 0.33516(17) 0.09019(14) 0.0525(6) Uani 1 1 d . . .
H55A H 0.5840 0.3325 0.0276 0.063 Uiso 1 1 calc R . .
C56 C 0.61934(17) 0.41993(14) 0.16648(13) 0.0383(5) Uani 1 1 d . . .
H56A H 0.6116 0.4754 0.1563 0.046 Uiso 1 1 calc R . .
C57 C 0.71119(11) 0.59629(11) 0.34029(11) 0.0209(3) Uani 1 1 d . . .
H57A H 0.7273 0.5966 0.2847 0.025 Uiso 1 1 calc R . .
C58 C 0.73326(11) 0.67836(11) 0.42126(11) 0.0185(3) Uani 1 1 d . . .
C59 C 0.78619(11) 0.76886(11) 0.42895(11) 0.0192(3) Uani 1 1 d . . .
C60 C 0.80434(12) 0.78187(12) 0.35047(12) 0.0249(3) Uani 1 1 d . . .
H60A H 0.7850 0.7316 0.2897 0.030 Uiso 1 1 calc R . .
C61 C 0.85112(13) 0.86924(13) 0.36215(13) 0.0303(4) Uani 1 1 d . . .
H61A H 0.8630 0.8804 0.3093 0.036 Uiso 1 1 calc R . .
C62 C 0.88007(13) 0.93965(13) 0.45157(13) 0.0296(4) Uani 1 1 d . . .
H62A H 0.9117 1.0003 0.4609 0.036 Uiso 1 1 calc R . .
C63 C 0.86281(11) 0.92177(11) 0.52904(12) 0.0227(3) Uani 1 1 d . . .
C64 C 0.89952(11) 0.99367(11) 0.62693(12) 0.0234(3) Uani 1 1 d . . .
C65 C 0.89129(13) 1.08640(12) 0.64819(13) 0.0278(3) Uani 1 1 d . . .
H65A H 0.8638 1.1044 0.5987 0.033 Uiso 1 1 calc R . .
C66 C 0.92271(13) 1.15329(12) 0.74086(14) 0.0302(4) Uani 1 1 d . . .
H66A H 0.9157 1.2162 0.7547 0.036 Uiso 1 1 calc R . .
C67 C 0.96441(12) 1.12765(12) 0.81308(13) 0.0271(3) Uani 1 1 d . . .
C68 C 0.97727(12) 1.03614(12) 0.79180(13) 0.0273(3) Uani 1 1 d . . .
H68A H 1.0087 1.0192 0.8405 0.033 Uiso 1 1 calc R . .
C69 C 0.94446(12) 0.97009(12) 0.70003(12) 0.0254(3) Uani 1 1 d . . .
H69A H 0.9526 0.9075 0.6863 0.030 Uiso 1 1 calc R . .
C70 C 0.98236(18) 1.28018(15) 0.93079(16) 0.0450(5) Uani 1 1 d . . .
H70A H 1.0184 1.3097 0.8989 0.067 Uiso 1 1 calc R . .
H70B H 1.0056 1.3151 0.9996 0.067 Uiso 1 1 calc R . .
H70C H 0.9154 1.2808 0.9104 0.067 Uiso 1 1 calc R . .
P1 P 0.73210(4) 0.69683(4) 1.06313(4) 0.03510(12) Uani 1 1 d . . .
F10 F 0.69016(13) 0.76732(14) 1.13881(12) 0.0699(5) Uani 1 1 d . . .
F11 F 0.75681(14) 0.77383(13) 1.02255(13) 0.0697(5) Uani 1 1 d . . .
F12 F 0.77767(17) 0.62895(13) 0.99017(13) 0.0817(6) Uani 1 1 d . . .
F13 F 0.83148(11) 0.73483(15) 1.13883(11) 0.0691(5) Uani 1 1 d . . .
F14 F 0.70870(15) 0.62095(13) 1.10557(14) 0.0760(5) Uani 1 1 d . . .
F15 F 0.63295(15) 0.6619(2) 0.99067(15) 0.1142(10) Uani 1 1 d . . .
P2 P 0.73028(4) 0.26405(4) 0.50873(5) 0.04374(14) Uani 1 1 d . . .
F20 F 0.65220(10) 0.32050(10) 0.48555(10) 0.0478(3) Uani 1 1 d . . .
F21 F 0.65006(13) 0.17175(11) 0.46998(13) 0.0701(5) Uani 1 1 d . . .
F22 F 0.71203(17) 0.28702(16) 0.61064(13) 0.0909(7) Uani 1 1 d . . .
F23 F 0.80766(14) 0.20804(17) 0.5316(2) 0.1040(9) Uani 1 1 d . . .
F24 F 0.80740(14) 0.35763(17) 0.5518(2) 0.1211(11) Uani 1 1 d . . .
F25 F 0.7440(2) 0.2398(2) 0.40650(19) 0.1245(12) Uani 1 1 d . . .
O100 O 0.7383(3) 0.2788(3) 0.9192(3) 0.0704(12) Uani 0.50 1 d P A 1
C100 C 0.7750(4) 0.3601(4) 0.9408(5) 0.0618(16) Uani 0.50 1 d P A 1
C101 C 0.8217(3) 0.4300(3) 1.0343(3) 0.0976(14) Uani 0.50 1 d P A 1
H10B H 0.7871 0.4809 1.0498 0.146 Uiso 0.50 1 calc PR A 1
H10C H 0.8863 0.4554 1.0361 0.146 Uiso 0.50 1 calc PR A 1
H10D H 0.8236 0.4013 1.0807 0.146 Uiso 0.50 1 calc PR A 1
C102 C 0.7785(3) 0.4072(3) 0.8620(3) 0.0979(13) Uani 0.50 1 d P A 1
H10E H 0.7447 0.3604 0.7986 0.147 Uiso 0.50 1 calc PR A 1
H10F H 0.8443 0.4274 0.8635 0.147 Uiso 0.50 1 calc PR A 1
H10G H 0.7484 0.4615 0.8772 0.147 Uiso 0.50 1 calc PR A 1
O200 O 0.9308(3) 0.4874(3) 0.9572(4) 0.0861(16) Uani 0.50 1 d P B 2
C200 C 0.8509(4) 0.4494(4) 0.9471(5) 0.0635(16) Uani 0.50 1 d P B 2
C201 C 0.8217(3) 0.4300(3) 1.0343(3) 0.0976(14) Uani 0.50 1 d P B 2
H20B H 0.8787 0.4430 1.0852 0.146 Uiso 0.50 1 calc PR B 2
H20C H 0.7894 0.3642 1.0118 0.146 Uiso 0.50 1 calc PR B 2
H20D H 0.7795 0.4711 1.0585 0.146 Uiso 0.50 1 calc PR B 2
C202 C 0.7785(3) 0.4072(3) 0.8620(3) 0.0979(13) Uani 0.50 1 d P B 2
H20E H 0.8043 0.4056 0.8087 0.147 Uiso 0.50 1 calc PR B 2
H20F H 0.7287 0.4435 0.8652 0.147 Uiso 0.50 1 calc PR B 2
H20G H 0.7520 0.3429 0.8529 0.147 Uiso 0.50 1 calc PR B 2

loop_
_atom_site_aniso_label
_atom_site_aniso_U_11
_atom_site_aniso_U_22
_atom_site_aniso_U_33
_atom_site_aniso_U_23
_atom_site_aniso_U_13
_atom_site_aniso_U_12
Fe1 0.02336(11) 0.01511(10) 0.01685(10) 0.00646(8) 0.00657(8) 0.00394(8)
N1 0.0201(6) 0.0182(6) 0.0246(6) 0.0102(5) 0.0082(5) 0.0039(5)
N2 0.0193(6) 0.0204(6) 0.0206(6) 0.0078(5) 0.0073(5) 0.0037(5)
N3 0.0212(6) 0.0236(6) 0.0225(6) 0.0108(5) 0.0066(5) 0.0061(5)
O1 0.0450(8) 0.0354(7) 0.0212(6) 0.0095(5) 0.0069(5) 0.0007(6)
O2 0.0496(9) 0.0442(8) 0.0329(7) 0.0148(6) 0.0222(6) 0.0217(7)
C1 0.0565(14) 0.0541(13) 0.0218(9) 0.0111(9) 0.0098(9) 0.0008(11)
C2 0.0263(8) 0.0310(8) 0.0233(8) 0.0135(7) 0.0058(6) 0.0080(7)
C3 0.0313(9) 0.0360(9) 0.0258(8) 0.0194(7) 0.0102(7) 0.0090(7)
C4 0.0274(8) 0.0306(8) 0.0305(8) 0.0207(7) 0.0086(7) 0.0061(7)
C5 0.0212(7) 0.0238(7) 0.0260(8) 0.0141(6) 0.0061(6) 0.0075(6)
C6 0.0297(8) 0.0273(8) 0.0224(7) 0.0128(6) 0.0087(6) 0.0034(7)
C7 0.0325(9) 0.0283(8) 0.0261(8) 0.0143(7) 0.0087(7) 0.0003(7)
C8 0.0199(7) 0.0233(7) 0.0288(8) 0.0147(6) 0.0085(6) 0.0059(6)
C9 0.0279(8) 0.0259(8) 0.0400(10) 0.0199(7) 0.0088(7) 0.0086(7)
C10 0.0326(9) 0.0205(8) 0.0482(11) 0.0170(8) 0.0125(8) 0.0090(7)
C11 0.0291(8) 0.0186(7) 0.0368(9) 0.0079(7) 0.0111(7) 0.0050(6)
C12 0.0202(7) 0.0187(7) 0.0275(8) 0.0085(6) 0.0090(6) 0.0031(6)
C13 0.0194(7) 0.0201(7) 0.0249(8) 0.0065(6) 0.0080(6) 0.0023(6)
C14 0.0249(8) 0.0244(8) 0.0269(8) 0.0030(6) 0.0092(6) 0.0036(6)
C15 0.0230(8) 0.0374(9) 0.0217(8) 0.0029(7) 0.0068(6) 0.0038(7)
C16 0.0258(9) 0.0526(12) 0.0226(8) 0.0000(8) 0.0050(7) 0.0114(8)
C17 0.0411(12) 0.0562(14) 0.0359(11) -0.0098(10) 0.0132(9) -0.0046(10)
C18 0.0432(13) 0.0729(18) 0.0416(13) -0.0216(13) 0.0105(11) 0.0005(12)
C19 0.0382(12) 0.104(2) 0.0243(10) -0.0115(12) 0.0033(9) 0.0282(14)
C20 0.0573(15) 0.109(3) 0.0255(10) 0.0204(13) 0.0132(10) 0.0445(17)
C21 0.0191(7) 0.0289(8) 0.0221(7) 0.0107(6) 0.0062(6) 0.0050(6)
C22 0.0456(12) 0.0708(16) 0.0266(9) 0.0151(10) 0.0097(8) 0.0290(12)
C23 0.0252(8) 0.0404(10) 0.0216(8) 0.0098(7) 0.0057(6) 0.0087(7)
C24 0.0212(7) 0.0283(8) 0.0235(7) 0.0128(6) 0.0068(6) 0.0068(6)
C25 0.0356(9) 0.0404(10) 0.0269(8) 0.0204(8) 0.0121(7) 0.0126(8)
C26 0.0451(11) 0.0389(10) 0.0383(10) 0.0273(9) 0.0142(9) 0.0156(9)
C27 0.0378(10) 0.0309(9) 0.0361(9) 0.0195(8) 0.0117(8) 0.0154(8)
C28 0.0223(7) 0.0243(7) 0.0270(8) 0.0128(6) 0.0072(6) 0.0074(6)
C29 0.0224(7) 0.0246(8) 0.0280(8) 0.0126(6) 0.0088(6) 0.0107(6)
C30 0.0238(8) 0.0249(8) 0.0297(8) 0.0109(7) 0.0084(6) 0.0088(6)
C31 0.0249(8) 0.0309(9) 0.0341(9) 0.0159(7) 0.0132(7) 0.0104(7)
C32 0.0273(8) 0.0355(9) 0.0298(8) 0.0133(7) 0.0132(7) 0.0169(7)
C33 0.0313(9) 0.0257(8) 0.0325(9) 0.0088(7) 0.0097(7) 0.0133(7)
C34 0.0276(8) 0.0241(8) 0.0341(9) 0.0139(7) 0.0097(7) 0.0102(7)
C35 0.0569(14) 0.0608(14) 0.0402(11) 0.0262(11) 0.0277(11) 0.0210(12)
N4 0.0218(6) 0.0178(6) 0.0184(6) 0.0075(5) 0.0076(5) 0.0040(5)
N5 0.0195(6) 0.0181(6) 0.0188(6) 0.0086(5) 0.0071(5) 0.0052(5)
N6 0.0197(6) 0.0192(6) 0.0211(6) 0.0102(5) 0.0063(5) 0.0049(5)
O3 0.0548(9) 0.0279(7) 0.0340(7) 0.0086(6) 0.0174(6) 0.0199(6)
O4 0.0402(7) 0.0279(7) 0.0303(7) 0.0042(5) 0.0069(6) 0.0033(6)
C36 0.095(2) 0.0474(14) 0.0559(15) 0.0177(12) 0.0175(15) 0.0478(15)
C37 0.0306(8) 0.0218(7) 0.0283(8) 0.0084(6) 0.0153(7) 0.0082(6)
C38 0.0305(8) 0.0268(8) 0.0192(7) 0.0062(6) 0.0093(6) 0.0051(7)
C39 0.0246(7) 0.0264(8) 0.0203(7) 0.0095(6) 0.0088(6) 0.0052(6)
C40 0.0224(7) 0.0217(7) 0.0211(7) 0.0082(6) 0.0105(6) 0.0044(6)
C41 0.0271(8) 0.0284(8) 0.0194(7) 0.0090(6) 0.0090(6) 0.0073(6)
C42 0.0296(8) 0.0302(8) 0.0264(8) 0.0144(7) 0.0113(7) 0.0108(7)
C43 0.0213(7) 0.0211(7) 0.0187(7) 0.0069(6) 0.0070(6) 0.0029(6)
C44 0.0325(8) 0.0249(8) 0.0212(7) 0.0100(6) 0.0122(6) 0.0025(6)
C45 0.0435(10) 0.0211(8) 0.0271(8) 0.0125(7) 0.0140(7) 0.0018(7)
C46 0.0375(9) 0.0187(7) 0.0251(8) 0.0092(6) 0.0132(7) 0.0048(6)
C47 0.0234(7) 0.0183(7) 0.0191(7) 0.0069(6) 0.0083(6) 0.0028(6)
C48 0.0218(7) 0.0178(7) 0.0192(7) 0.0084(6) 0.0079(5) 0.0052(5)
C49 0.0250(7) 0.0180(7) 0.0212(7) 0.0074(6) 0.0091(6) 0.0039(6)
C50 0.0214(7) 0.0209(7) 0.0186(7) 0.0070(6) 0.0054(6) 0.0066(6)
C51 0.0249(7) 0.0213(7) 0.0184(7) 0.0052(6) 0.0076(6) 0.0041(6)
C52 0.0310(8) 0.0224(8) 0.0235(8) 0.0077(6) 0.0071(6) 0.0046(6)
C53 0.0360(9) 0.0219(8) 0.0360(9) 0.0062(7) 0.0138(8) 0.0041(7)
C54 0.0575(13) 0.0274(9) 0.0293(9) -0.0025(7) 0.0157(9) -0.0004(9)
C55 0.0886(19) 0.0419(12) 0.0178(9) 0.0067(8) 0.0092(10) 0.0048(12)
C56 0.0611(13) 0.0298(9) 0.0220(8) 0.0109(7) 0.0069(8) 0.0073(9)
C57 0.0234(7) 0.0229(7) 0.0190(7) 0.0095(6) 0.0082(6) 0.0065(6)
C58 0.0192(7) 0.0202(7) 0.0193(7) 0.0099(6) 0.0064(5) 0.0064(5)
C59 0.0188(7) 0.0204(7) 0.0216(7) 0.0108(6) 0.0066(5) 0.0054(6)
C60 0.0286(8) 0.0274(8) 0.0232(7) 0.0132(6) 0.0103(6) 0.0059(6)
C61 0.0338(9) 0.0349(9) 0.0281(8) 0.0189(7) 0.0118(7) 0.0019(7)
C62 0.0309(9) 0.0284(8) 0.0328(9) 0.0174(7) 0.0100(7) -0.0013(7)
C63 0.0208(7) 0.0224(7) 0.0271(8) 0.0125(6) 0.0069(6) 0.0031(6)
C64 0.0208(7) 0.0223(7) 0.0278(8) 0.0114(6) 0.0071(6) 0.0003(6)
C65 0.0277(8) 0.0241(8) 0.0332(9) 0.0158(7) 0.0057(7) 0.0014(6)
C66 0.0303(9) 0.0202(8) 0.0396(10) 0.0117(7) 0.0101(7) 0.0029(7)
C67 0.0225(8) 0.0248(8) 0.0298(8) 0.0074(7) 0.0077(6) -0.0005(6)
C68 0.0240(8) 0.0281(8) 0.0291(8) 0.0119(7) 0.0047(6) 0.0044(6)
C69 0.0234(8) 0.0232(7) 0.0310(8) 0.0126(7) 0.0069(6) 0.0045(6)
C70 0.0495(12) 0.0313(10) 0.0412(11) 0.0009(9) 0.0078(9) 0.0116(9)
P1 0.0414(3) 0.0441(3) 0.0312(2) 0.0220(2) 0.0170(2) 0.0147(2)
F10 0.0870(12) 0.0952(13) 0.0685(10) 0.0481(10) 0.0543(10) 0.0611(11)
F11 0.0962(13) 0.0779(11) 0.0834(12) 0.0626(10) 0.0558(11) 0.0420(10)
F12 0.1385(19) 0.0608(10) 0.0651(11) 0.0206(9) 0.0643(12) 0.0412(11)
F13 0.0445(8) 0.1163(15) 0.0510(9) 0.0372(10) 0.0155(7) 0.0152(9)
F14 0.1039(15) 0.0670(11) 0.0898(13) 0.0553(10) 0.0487(11) 0.0200(10)
F15 0.0609(12) 0.205(3) 0.0619(12) 0.0647(16) -0.0107(9) -0.0190(15)
P2 0.0380(3) 0.0500(3) 0.0626(4) 0.0433(3) 0.0142(3) 0.0109(2)
F20 0.0524(8) 0.0479(7) 0.0523(8) 0.0240(6) 0.0184(6) 0.0226(6)
F21 0.0731(11) 0.0488(9) 0.0808(12) 0.0338(8) -0.0039(9) -0.0003(8)
F22 0.1128(17) 0.1055(16) 0.0499(10) 0.0428(11) 0.0040(10) -0.0026(13)
F23 0.0591(11) 0.1109(16) 0.195(3) 0.1228(19) 0.0200(13) 0.0330(11)
F24 0.0550(11) 0.0947(15) 0.232(3) 0.119(2) -0.0062(15) -0.0155(10)
F25 0.186(3) 0.185(3) 0.135(2) 0.130(2) 0.134(2) 0.152(2)
O100 0.068(3) 0.042(2) 0.075(3) -0.0097(18) 0.031(2) 0.0015(18)
C100 0.040(2) 0.045(3) 0.080(4) -0.004(3) 0.024(3) 0.015(2)
C101 0.077(2) 0.079(2) 0.104(3) -0.003(2) 0.026(2) 0.015(2)
C102 0.081(3) 0.081(3) 0.116(3) 0.015(2) 0.033(2) 0.025(2)
O200 0.058(3) 0.051(2) 0.138(5) 0.017(3) 0.038(3) 0.013(2)
C200 0.059(3) 0.038(2) 0.101(5) 0.021(3) 0.041(3) 0.022(2)
C201 0.077(2) 0.079(2) 0.104(3) -0.003(2) 0.026(2) 0.015(2)
C202 0.081(3) 0.081(3) 0.116(3) 0.015(2) 0.033(2) 0.025(2)

loop_
_atom_type_symbol
_atom_type_description
_atom_type_scat_dispersion_real
_atom_type_scat_dispersion_imag
_atom_type_scat_source
C C 0.0033 0.0016 'International Tables Vol C Tables 4.2.6.8 and 6.1.1.4'
H H 0.0000 0.0000 'International Tables Vol C Tables 4.2.6.8 and 6.1.1.4'
N N 0.0061 0.0033 'International Tables Vol C Tables 4.2.6.8 and 6.1.1.4'
O O 0.0106 0.0060 'International Tables Vol C Tables 4.2.6.8 and 6.1.1.4'
F F 0.0171 0.0103 'International Tables Vol C Tables 4.2.6.8 and 6.1.1.4'
P P 0.1023 0.0942 'International Tables Vol C Tables 4.2.6.8 and 6.1.1.4'
Fe Fe 0.3463 0.8444 'International Tables Vol C Tables 4.2.6.8 and 6.1.1.4'

loop_
_geom_angle_atom_site_label_1
_geom_angle_atom_site_label_2
_geom_angle_atom_site_label_3
_geom_angle
N5 Fe1 N2 156.92(5)
N5 Fe1 N1 122.51(5)
N2 Fe1 N1 75.79(5)
N5 Fe1 N6 75.51(5)
N2 Fe1 N6 122.75(5)
N1 Fe1 N6 86.49(5)
N5 Fe1 N4 73.13(5)
N2 Fe1 N4 89.59(5)
N1 Fe1 N4 103.74(5)
N6 Fe1 N4 147.65(5)
N5 Fe1 N3 89.79(5)
N2 Fe1 N3 72.85(5)
N1 Fe1 N3 147.69(5)
N6 Fe1 N3 104.03(5)
N4 Fe1 N3 83.72(5)
C8 N1 C12 118.95(14)
C8 N1 Fe1 125.47(11)
C12 N1 Fe1 113.91(10)
C21 N2 C13 119.91(14)
C21 N2 Fe1 121.26(11)
C13 N2 Fe1 118.80(11)
C28 N3 C24 117.97(14)
C28 N3 Fe1 127.44(11)
C24 N3 Fe1 106.45(10)
C2 O1 C1 117.90(16)
C32 O2 C35 117.18(17)
O1 C1 H1A 109.5
O1 C1 H1B 109.5
H1A C1 H1B 109.5
O1 C1 H1C 109.5
H1A C1 H1C 109.5
H1B C1 H1C 109.5
O1 C2 C3 125.06(16)
O1 C2 C7 115.33(16)
C3 C2 C7 119.61(16)
C4 C3 C2 119.54(15)
C4 C3 H3A 120.2
C2 C3 H3A 120.2
C3 C4 C5 121.39(16)
C3 C4 H4A 119.3
C5 C4 H4A 119.3
C4 C5 C6 117.83(16)
C4 C5 C8 123.32(15)
C6 C5 C8 118.82(14)
C7 C6 C5 121.40(15)
C7 C6 H6A 119.3
C5 C6 H6A 119.3
C6 C7 C2 120.16(16)
C6 C7 H7A 119.9
C2 C7 H7A 119.9
N1 C8 C9 121.05(16)
N1 C8 C5 117.30(14)
C9 C8 C5 121.54(15)
C10 C9 C8 119.65(16)
C10 C9 H9A 120.2
C8 C9 H9A 120.2
C9 C10 C11 119.17(16)
C9 C10 H10A 120.4
C11 C10 H10A 120.4
C10 C11 C12 118.78(17)
C10 C11 H11A 120.6
C12 C11 H11A 120.6
N1 C12 C11 122.19(16)
N1 C12 C13 115.22(14)
C11 C12 C13 122.57(15)
N2 C13 C14 121.19(16)
N2 C13 C12 114.87(14)
C14 C13 C12 123.93(15)
C13 C14 C15 119.64(16)
C13 C14 H14A 120.2
C15 C14 H14A 120.2
C14 C15 C23 118.42(16)
C14 C15 C16 119.75(18)
C23 C15 C16 121.76(18)
C22 C16 C17 119.4(2)
C22 C16 C15 120.2(2)
C17 C16 C15 120.2(2)
C18 C17 C16 120.2(3)
C18 C17 H17A 119.9
C16 C17 H17A 119.9
C19 C18 C17 120.3(3)
C19 C18 H18A 119.9
C17 C18 H18A 119.9
C18 C19 C20 120.2(2)
C18 C19 H19A 119.9
C20 C19 H19A 119.9
C19 C20 C22 120.3(3)
C19 C20 H20A 119.9
C22 C20 H20A 119.9
N2 C21 C23 121.59(16)
N2 C21 C24 114.85(14)
C23 C21 C24 123.57(15)
C16 C22 C20 119.6(3)
C16 C22 H22A 120.2
C20 C22 H22A 120.2
C21 C23 C15 119.23(17)
C21 C23 H23A 120.4
C15 C23 H23A 120.4
N3 C24 C25 123.32(16)
N3 C24 C21 115.56(14)
C25 C24 C21 121.09(15)
C26 C25 C24 118.05(17)
C26 C25 H25A 121.0
C24 C25 H25A 121.0
C27 C26 C25 119.55(17)
C27 C26 H26A 120.2
C25 C26 H26A 120.2
C26 C27 C28 119.67(17)
C26 C27 H27A 120.2
C28 C27 H27A 120.2
N3 C28 C27 121.18(16)
N3 C28 C29 119.09(14)
C27 C28 C29 119.69(15)
C30 C29 C34 118.19(16)
C30 C29 C28 120.74(15)
C34 C29 C28 120.97(15)
C29 C30 C31 121.61(16)
C29 C30 H30A 119.2
C31 C30 H30A 119.2
C32 C31 C30 119.16(17)
C32 C31 H31A 120.4
C30 C31 H31A 120.4
O2 C32 C31 124.47(17)
O2 C32 C33 115.48(17)
C31 C32 C33 120.05(16)
C34 C33 C32 120.19(17)
C34 C33 H33A 119.9
C32 C33 H33A 119.9
C33 C34 C29 120.71(17)
C33 C34 H34A 119.6
C29 C34 H34A 119.6
O2 C35 H35A 109.5
O2 C35 H35B 109.5
H35A C35 H35B 109.5
O2 C35 H35C 109.5
H35A C35 H35C 109.5
H35B C35 H35C 109.5
C43 N4 C47 118.12(13)
C43 N4 Fe1 126.84(10)
C47 N4 Fe1 105.67(9)
C48 N5 C58 119.87(13)
C48 N5 Fe1 120.61(10)
C58 N5 Fe1 119.52(10)
C59 N6 C63 118.30(13)
C59 N6 Fe1 113.19(10)
C63 N6 Fe1 126.92(11)
C37 O3 C36 117.72(17)
C67 O4 C70 116.79(16)
O3 C36 H36A 109.5
O3 C36 H36B 109.5
H36A C36 H36B 109.5
O3 C36 H36C 109.5
H36A C36 H36C 109.5
H36B C36 H36C 109.5
O3 C37 C42 124.52(16)
O3 C37 C38 115.04(16)
C42 C37 C38 120.44(15)
C39 C38 C37 120.00(15)
C39 C38 H38A 120.0
C37 C38 H38A 120.0
C38 C39 C40 120.39(16)
C38 C39 H39A 119.8
C40 C39 H39A 119.8
C41 C40 C39 118.82(15)
C41 C40 C43 119.62(14)
C39 C40 C43 121.42(15)
C42 C41 C40 121.32(15)
C42 C41 H41A 119.3
C40 C41 H41A 119.3
C37 C42 C41 118.94(16)
C37 C42 H42A 120.5
C41 C42 H42A 120.5
N4 C43 C44 121.54(14)
N4 C43 C40 118.14(14)
C44 C43 C40 120.26(14)
C45 C44 C43 119.40(15)
C45 C44 H44A 120.3
C43 C44 H44A 120.3
C44 C45 C46 119.27(15)
C44 C45 H45A 120.4
C46 C45 H45A 120.4
C47 C46 C45 118.30(15)
C47 C46 H46A 120.8
C45 C46 H46A 120.8
N4 C47 C46 122.96(14)
N4 C47 C48 114.85(13)
C46 C47 C48 122.16(14)
N5 C48 C49 121.65(14)
N5 C48 C47 114.91(13)
C49 C48 C47 123.43(14)
C48 C49 C50 119.31(14)
C48 C49 H49A 120.3
C50 C49 H49A 120.3
C57 C50 C49 118.18(14)
C57 C50 C51 120.70(14)
C49 C50 C51 121.06(14)
C56 C51 C52 119.13(16)
C56 C51 C50 120.98(15)
C52 C51 C50 119.88(14)
C53 C52 C51 120.42(16)
C53 C52 H52A 119.8
C51 C52 H52A 119.8
C54 C53 C52 120.24(18)
C54 C53 H53A 119.9
C52 C53 H53A 119.9
C53 C54 C55 119.58(18)
C53 C54 H54A 120.2
C55 C54 H54A 120.2
C54 C55 C56 120.96(19)
C54 C55 H55A 119.5
C56 C55 H55A 119.5
C55 C56 C51 119.65(19)
C55 C56 H56A 120.2
C51 C56 H56A 120.2
C58 C57 C50 119.53(14)
C58 C57 H57A 120.2
C50 C57 H57A 120.2
N5 C58 C57 121.45(14)
N5 C58 C59 115.03(13)
C57 C58 C59 123.50(14)
N6 C59 C60 122.76(14)
N6 C59 C58 115.29(13)
C60 C59 C58 121.95(14)
C61 C60 C59 118.93(16)
C61 C60 H60A 120.5
C59 C60 H60A 120.5
C62 C61 C60 118.86(16)
C62 C61 H61A 120.6
C60 C61 H61A 120.6
C61 C62 C63 119.87(16)
C61 C62 H62A 120.1
C63 C62 H62A 120.1
N6 C63 C62 121.20(15)
N6 C63 C64 117.63(14)
C62 C63 C64 121.15(15)
C65 C64 C69 118.39(16)
C65 C64 C63 120.97(15)
C69 C64 C63 120.64(15)
C64 C65 C66 120.95(16)
C64 C65 H65A 119.5
C66 C65 H65A 119.5
C67 C66 C65 119.70(16)
C67 C66 H66A 120.2
C65 C66 H66A 120.2
O4 C67 C66 124.83(16)
O4 C67 C68 115.40(16)
C66 C67 C68 119.76(16)
C69 C68 C67 119.98(16)
C69 C68 H68A 120.0
C67 C68 H68A 120.0
C68 C69 C64 121.09(16)
C68 C69 H69A 119.5
C64 C69 H69A 119.5
O4 C70 H70A 109.5
O4 C70 H70B 109.5
H70A C70 H70B 109.5
O4 C70 H70C 109.5
H70A C70 H70C 109.5
H70B C70 H70C 109.5
F15 P1 F12 92.23(15)
F15 P1 F13 178.18(14)
F12 P1 F13 89.57(11)
F15 P1 F10 89.84(13)
F12 P1 F10 177.83(13)
F13 P1 F10 88.35(10)
F15 P1 F11 89.32(13)
F12 P1 F11 88.34(10)
F13 P1 F11 90.45(11)
F10 P1 F11 91.04(9)
F15 P1 F14 91.62(13)
F12 P1 F14 92.10(10)
F13 P1 F14 88.60(11)
F10 P1 F14 88.49(10)
F11 P1 F14 178.95(13)
F25 P2 F24 92.57(18)
F25 P2 F23 90.98(13)
F24 P2 F23 90.51(12)
F25 P2 F21 90.31(15)
F24 P2 F21 176.91(16)
F23 P2 F21 90.56(11)
F25 P2 F22 177.76(16)
F24 P2 F22 89.21(15)
F23 P2 F22 90.37(14)
F21 P2 F22 87.89(11)
F25 P2 F20 88.98(9)
F24 P2 F20 89.51(10)
F23 P2 F20 179.95(17)
F21 P2 F20 89.42(9)
F22 P2 F20 89.67(11)
O100 C100 C101 127.8(7)
O100 C100 C102 122.9(5)
C101 C100 C102 109.3(5)

loop_
_geom_bond_atom_site_label_1
_geom_bond_atom_site_label_2
_geom_bond_distance
Fe1 N5 2.0693(13)
Fe1 N2 2.0793(13)
Fe1 N1 2.1946(13)
Fe1 N6 2.2277(13)
Fe1 N4 2.3987(13)
Fe1 N3 2.4034(14)
N1 C8 1.350(2)
N1 C12 1.350(2)
N2 C21 1.341(2)
N2 C13 1.345(2)
N3 C28 1.350(2)
N3 C24 1.354(2)
O1 C2 1.359(2)
O1 C1 1.423(2)
O2 C32 1.368(2)
O2 C35 1.430(3)
C1 H1A 0.9800
C1 H1B 0.9800
C1 H1C 0.9800
C2 C3 1.390(2)
C2 C7 1.393(2)
C3 C4 1.387(3)
C3 H3A 0.9500
C4 C5 1.394(2)
C4 H4A 0.9500
C5 C6 1.397(2)
C5 C8 1.472(2)
C6 C7 1.371(2)
C6 H6A 0.9500
C7 H7A 0.9500
C8 C9 1.396(2)
C9 C10 1.377(3)
C9 H9A 0.9500
C10 C11 1.385(3)
C10 H10A 0.9500
C11 C12 1.388(2)
C11 H11A 0.9500
C12 C13 1.478(2)
C13 C14 1.388(2)
C14 C15 1.391(3)
C14 H14A 0.9500
C15 C23 1.391(3)
C15 C16 1.484(2)
C16 C22 1.385(3)
C16 C17 1.394(4)
C17 C18 1.390(3)
C17 H17A 0.9500
C18 C19 1.366(5)
C18 H18A 0.9500
C19 C20 1.381(5)
C19 H19A 0.9500
C20 C22 1.401(3)
C20 H20A 0.9500
C21 C23 1.390(2)
C21 C24 1.482(2)
C22 H22A 0.9500
C23 H23A 0.9500
C24 C25 1.387(2)
C25 C26 1.383(3)
C25 H25A 0.9500
C26 C27 1.374(3)
C26 H26A 0.9500
C27 C28 1.403(2)
C27 H27A 0.9500
C28 C29 1.480(2)
C29 C30 1.391(2)
C29 C34 1.399(2)
C30 C31 1.392(2)
C30 H30A 0.9500
C31 C32 1.387(3)
C31 H31A 0.9500
C32 C33 1.392(3)
C33 C34 1.382(3)
C33 H33A 0.9500
C34 H34A 0.9500
C35 H35A 0.9800
C35 H35B 0.9800
C35 H35C 0.9800
N4 C43 1.3489(19)
N4 C47 1.3507(19)
N5 C48 1.3434(19)
N5 C58 1.3442(19)
N6 C59 1.350(2)
N6 C63 1.351(2)
O3 C37 1.364(2)
O3 C36 1.407(3)
O4 C67 1.363(2)
O4 C70 1.422(2)
C36 H36A 0.9800
C36 H36B 0.9800
C36 H36C 0.9800
C37 C42 1.386(2)
C37 C38 1.391(2)
C38 C39 1.378(2)
C38 H38A 0.9500
C39 C40 1.395(2)
C39 H39A 0.9500
C40 C41 1.388(2)
C40 C43 1.474(2)
C41 C42 1.387(2)
C41 H41A 0.9500
C42 H42A 0.9500
C43 C44 1.398(2)
C44 C45 1.377(2)
C44 H44A 0.9500
C45 C46 1.389(2)
C45 H45A 0.9500
C46 C47 1.386(2)
C46 H46A 0.9500
C47 C48 1.486(2)
C48 C49 1.385(2)
C49 C50 1.399(2)
C49 H49A 0.9500
C50 C57 1.396(2)
C50 C51 1.473(2)
C51 C56 1.390(2)
C51 C52 1.391(2)
C52 C53 1.383(2)
C52 H52A 0.9500
C53 C54 1.374(3)
C53 H53A 0.9500
C54 C55 1.379(3)
C54 H54A 0.9500
C55 C56 1.381(3)
C55 H55A 0.9500
C56 H56A 0.9500
C57 C58 1.385(2)
C57 H57A 0.9500
C58 C59 1.482(2)
C59 C60 1.388(2)
C60 C61 1.384(2)
C60 H60A 0.9500
C61 C62 1.375(3)
C61 H61A 0.9500
C62 C63 1.403(2)
C62 H62A 0.9500
C63 C64 1.479(2)
C64 C65 1.389(2)
C64 C69 1.395(2)
C65 C66 1.391(3)
C65 H65A 0.9500
C66 C67 1.388(3)
C66 H66A 0.9500
C67 C68 1.391(2)
C68 C69 1.378(2)
C68 H68A 0.9500
C69 H69A 0.9500
C70 H70A 0.9800
C70 H70B 0.9800
C70 H70C 0.9800
P1 F15 1.560(2)
P1 F12 1.5782(16)
P1 F13 1.5828(17)
P1 F10 1.5872(15)
P1 F11 1.5879(15)
P1 F14 1.5895(16)
P2 F25 1.570(2)
P2 F24 1.572(2)
P2 F23 1.5823(17)
P2 F21 1.5884(18)
P2 F22 1.592(2)
P2 F20 1.5962(14)
O100 C100 1.212(7)
C100 C101 1.441(7)
C100 C102 1.654(9)
C101 H10B 0.9800
C101 H10C 0.9800
C101 H10D 0.9800
C102 H10E 0.9800
C102 H10F 0.9800
C102 H10G 0.9800
O200 C200 1.209(7)
